data_2218169
loop_
_publ_author_name
'Zhang, Shan-Shan'
'Zhuang, Yue'
'Yin, Xian-Hong'
'Zhao, Kai'
'Lin, Cui-Wu'

_publ_section_title
;
 3,6-Dichloro-<i>N</i>-(4,6-dichloropyrimidin-2-yl)picolinamide
;
_journal_coeditor_code IS2279
_journal_issue 5
_journal_name_full 'Acta Crystallographica Section E'
_journal_page_first o871
_journal_paper_doi 10.1107/S1600536808010325
_journal_volume 64
_journal_year 2008
_chemical_formula_iupac 'C10 H4 Cl4 N4 O'
_chemical_formula_moiety 'C10 H4 Cl4 N4 O'
_chemical_formula_sum 'C10 H4 Cl4 N4 O'
_chemical_formula_weight 337.97
_chemical_name_systematic
;
3,6-Dichloro-<i>N</i>-(4,6-dichloropyrimidin-2-yl)picolinamide
;
_space_group_IT_number 14
_symmetry_cell_setting monoclinic
_symmetry_space_group_name_Hall '-P 2ybc'
_symmetry_space_group_name_H-M 'P 1 21/c 1'
_atom_sites_solution_hydrogens geom
_atom_sites_solution_primary direct
_atom_sites_solution_secondary difmap
_audit_creation_method SHELXL-97
_cell_angle_alpha 90.00
_cell_angle_beta 112.5760(10)
_cell_angle_gamma 90.00
_cell_formula_units_Z 4
_cell_length_a 10.9313(13)
_cell_length_b 13.3682(14)
_cell_length_c 9.3846(10)
_cell_measurement_reflns_used 5203
_cell_measurement_temperature 293(2)
_cell_measurement_theta_max 27.885
_cell_measurement_theta_min 2.529
_cell_volume 1266.3(2)
_computing_cell_refinement 'SAINT (Siemens, 1996)'
_computing_data_collection 'SMART (Siemens, 1996)'
_computing_data_reduction 'SAINT (Siemens, 1996)'
_computing_molecular_graphics 'SHELXTL (Sheldrick, 2008)'
_computing_publication_material 'SHELXTL (Sheldrick, 2008)'
_computing_structure_refinement 'SHELXL97 (Sheldrick, 2008)'
_computing_structure_solution 'SHELXS97 (Sheldrick, 2008)'
_diffrn_ambient_temperature 293(2)
_diffrn_measured_fraction_theta_full 1.000
_diffrn_measured_fraction_theta_max 1.000
_diffrn_measurement_device_type 'Bruker SMART 1000'
_diffrn_measurement_method '\f and \w'
_diffrn_radiation_monochromator graphite
_diffrn_radiation_source 'fine-focus sealed tube'
_diffrn_radiation_type MoK\a
_diffrn_radiation_wavelength 0.71073
_diffrn_reflns_av_R_equivalents 0.0317
_diffrn_reflns_av_sigmaI/netI 0.0226
_diffrn_reflns_limit_h_max 13
_diffrn_reflns_limit_h_min -13
_diffrn_reflns_limit_k_max 16
_diffrn_reflns_limit_k_min -14
_diffrn_reflns_limit_l_max 11
_diffrn_reflns_limit_l_min -11
_diffrn_reflns_number 15165
_diffrn_reflns_theta_full 26.01
_diffrn_reflns_theta_max 26.01
_diffrn_reflns_theta_min 2.02
_exptl_absorpt_coefficient_mu 0.929
_exptl_absorpt_correction_T_max 0.690
_exptl_absorpt_correction_T_min 0.648
_exptl_absorpt_correction_type multi-scan
_exptl_absorpt_process_details '(<i>SADABS</i>; Sheldrick, 1996)'
_exptl_crystal_colour colorless
_exptl_crystal_density_diffrn 1.773
_exptl_crystal_density_method 'not measured'
_exptl_crystal_description block
_exptl_crystal_F_000 672
_exptl_crystal_size_max 0.48
_exptl_crystal_size_mid 0.43
_exptl_crystal_size_min 0.40
_refine_diff_density_max 0.342
_refine_diff_density_min -0.296
_refine_ls_extinction_method none
_refine_ls_goodness_of_fit_ref 1.023
_refine_ls_hydrogen_treatment constr
_refine_ls_matrix_type full
_refine_ls_number_parameters 172
_refine_ls_number_reflns 2494
_refine_ls_number_restraints 0
_refine_ls_restrained_S_all 1.023
_refine_ls_R_factor_all 0.0398
_refine_ls_R_factor_gt 0.0329
_refine_ls_shift/su_max_lt 0.001
_refine_ls_shift/su_mean 0.000
_refine_ls_structure_factor_coef Fsqd
_refine_ls_weighting_details 'calc w=1/[\s^2^(Fo^2^)+(0.054P)^2^+0.512P] where P=(Fo^2^+2Fc^2^)/3'
_refine_ls_weighting_scheme calc
_refine_ls_wR_factor_gt 0.0896
_refine_ls_wR_factor_ref 0.0963
_reflns_number_gt 2132
_reflns_number_total 2494
_reflns_threshold_expression I>2\s(I)
_cod_data_source_file is2279.cif
_cod_data_source_block I
_cod_depositor_comments
;
The following automatic conversions were performed:
'_symmetry_cell_setting' value 'Monoclinic' changed to 'monoclinic'
according to '/home/saulius/struct/CIF-dictionaries/cif_core.dic'
dictionary named 'cif_core.dic' version 2.4.1 from 2010-06-29.

Automatic conversion script
Id: cif_fix_enum 1527 2010-12-29 10:47:43Z saulius 

The following automatic conversions were performed:

'_symmetry_cell_setting' value 'Monoclinic' changed to 'monoclinic'
according to /home/saulius/struct/CIF-dictionaries/cif_core.dic
dictionary named 'cif_core.dic' version 2.4.1 from 2010-06-29.

Automatic conversion script
Id: cif_fix_values 1715 2011-07-08 13:25:40Z adriana 
;
_cod_original_sg_symbol_H-M 'P 21/c'
_cod_database_code 2218169
_cod_database_fobs_code 2218169

loop_
_symmetry_equiv_pos_as_xyz
'x, y, z'
'-x, y+1/2, -z+1/2'
'-x, -y, -z'
'x, -y-1/2, z-1/2'

loop_
_atom_site_type_symbol
_atom_site_label
_atom_site_fract_x
_atom_site_fract_y
_atom_site_fract_z
_atom_site_U_iso_or_equiv
_atom_site_adp_type
_atom_site_calc_flag
_atom_site_refinement_flags
_atom_site_occupancy
Cl Cl1 0.35795(6) 0.27703(5) -0.13818(7) 0.05603(19) Uani d . 1
Cl Cl2 0.62475(7) 0.54097(5) 0.43365(8) 0.0654(2) Uani d . 1
Cl Cl3 1.09988(5) 0.21157(5) -0.02538(7) 0.05207(18) Uani d . 1
Cl Cl4 1.02903(6) -0.06103(4) 0.35461(7) 0.05590(19) Uani d . 1
N N1 0.74081(16) 0.23149(13) 0.16663(19) 0.0373(4) Uani d . 1
H H1 0.7257 0.2261 0.2497 0.045 Uiso calc R 1
N N2 0.62326(16) 0.40893(13) 0.23044(19) 0.0391(4) Uani d . 1
N N3 0.87749(16) 0.09425(12) 0.24523(19) 0.0365(4) Uani d . 1
N N4 0.90814(16) 0.21391(12) 0.07244(19) 0.0345(4) Uani d . 1
O O1 0.65761(15) 0.30109(12) -0.07433(17) 0.0477(4) Uani d . 1
C C1 0.65957(19) 0.29263(15) 0.0547(2) 0.0343(4) Uani d . 1
C C2 0.56552(19) 0.35255(15) 0.1045(2) 0.0337(4) Uani d . 1
C C3 0.4300(2) 0.35264(16) 0.0218(2) 0.0377(4) Uani d . 1
C C4 0.3507(2) 0.41321(17) 0.0706(3) 0.0454(5) Uani d . 1
H H4 0.2592 0.4137 0.0178 0.054 Uiso calc R 1
C C5 0.4096(2) 0.47242(16) 0.1984(3) 0.0453(5) Uani d . 1
H H5 0.3596 0.5148 0.2335 0.054 Uiso calc R 1
C C6 0.5450(2) 0.46693(16) 0.2728(2) 0.0409(5) Uani d . 1
C C7 0.84622(18) 0.17692(14) 0.1588(2) 0.0326(4) Uani d . 1
C C8 1.01267(19) 0.16221(16) 0.0782(2) 0.0356(4) Uani d . 1
C C9 1.0576(2) 0.07605(16) 0.1624(2) 0.0410(5) Uani d . 1
H H9 1.1317 0.0412 0.1640 0.049 Uiso calc R 1
C C10 0.9829(2) 0.04607(15) 0.2440(2) 0.0372(4) Uani d . 1

loop_
_atom_site_aniso_label
_atom_site_aniso_U_11
_atom_site_aniso_U_22
_atom_site_aniso_U_33
_atom_site_aniso_U_12
_atom_site_aniso_U_13
_atom_site_aniso_U_23
Cl1 0.0484(3) 0.0739(4) 0.0436(3) -0.0043(3) 0.0151(3) -0.0118(3)
Cl2 0.0771(4) 0.0715(4) 0.0639(4) -0.0244(3) 0.0452(4) -0.0292(3)
Cl3 0.0420(3) 0.0729(4) 0.0502(3) 0.0091(2) 0.0275(3) 0.0117(3)
Cl4 0.0705(4) 0.0384(3) 0.0589(4) 0.0150(3) 0.0248(3) 0.0111(2)
N1 0.0406(9) 0.0437(10) 0.0356(9) 0.0093(7) 0.0234(8) 0.0071(7)
N2 0.0414(9) 0.0450(10) 0.0380(9) -0.0001(8) 0.0231(8) -0.0001(8)
N3 0.0422(9) 0.0331(9) 0.0357(9) 0.0000(7) 0.0166(7) 0.0004(7)
N4 0.0349(8) 0.0366(9) 0.0352(9) 0.0011(7) 0.0170(7) -0.0012(7)
O1 0.0500(9) 0.0659(10) 0.0353(8) 0.0160(7) 0.0253(7) 0.0077(7)
C1 0.0358(10) 0.0388(11) 0.0343(10) 0.0023(8) 0.0200(8) 0.0010(8)
C2 0.0375(10) 0.0354(10) 0.0331(10) 0.0065(8) 0.0189(8) 0.0065(8)
C3 0.0408(10) 0.0422(11) 0.0321(10) 0.0047(9) 0.0162(9) 0.0052(8)
C4 0.0371(11) 0.0534(13) 0.0467(12) 0.0141(9) 0.0173(9) 0.0106(10)
C5 0.0550(13) 0.0412(12) 0.0508(13) 0.0137(10) 0.0327(11) 0.0063(10)
C6 0.0515(12) 0.0377(11) 0.0434(11) -0.0025(9) 0.0292(10) 0.0000(9)
C7 0.0335(9) 0.0336(10) 0.0319(9) 0.0006(8) 0.0139(8) -0.0026(8)
C8 0.0329(9) 0.0437(11) 0.0310(9) -0.0007(8) 0.0132(8) -0.0039(8)
C9 0.0372(11) 0.0425(12) 0.0431(11) 0.0085(9) 0.0153(9) -0.0033(9)
C10 0.0421(11) 0.0321(10) 0.0331(10) 0.0042(8) 0.0098(9) -0.0023(8)

loop_
_atom_type_symbol
_atom_type_description
_atom_type_scat_dispersion_real
_atom_type_scat_dispersion_imag
_atom_type_scat_source
C C 0.0033 0.0016 'International Tables Vol C Tables 4.2.6.8 and 6.1.1.4'
H H 0.0000 0.0000 'International Tables Vol C Tables 4.2.6.8 and 6.1.1.4'
N N 0.0061 0.0033 'International Tables Vol C Tables 4.2.6.8 and 6.1.1.4'
O O 0.0106 0.0060 'International Tables Vol C Tables 4.2.6.8 and 6.1.1.4'
Cl Cl 0.1484 0.1585 'International Tables Vol C Tables 4.2.6.8 and 6.1.1.4'

loop_
_geom_angle_atom_site_label_1
_geom_angle_atom_site_label_2
_geom_angle_atom_site_label_3
_geom_angle
C1 N1 C7 125.77(15)
C1 N1 H1 117.1
C7 N1 H1 117.1
C6 N2 C2 117.08(17)
C10 N3 C7 114.73(16)
C8 N4 C7 114.49(17)
O1 C1 N1 125.91(17)
O1 C1 C2 120.51(18)
N1 C1 C2 113.57(15)
N2 C2 C3 122.36(17)
N2 C2 C1 115.17(17)
C3 C2 C1 122.40(18)
C2 C3 C4 119.07(19)
C2 C3 Cl1 121.29(15)
C4 C3 Cl1 119.62(17)
C5 C4 C3 118.8(2)
C5 C4 H4 120.6
C3 C4 H4 120.6
C4 C5 C6 117.70(19)
C4 C5 H5 121.1
C6 C5 H5 121.1
N2 C6 C5 124.9(2)
N2 C6 Cl2 115.41(16)
C5 C6 Cl2 119.64(16)
N4 C7 N3 127.17(17)
N4 C7 N1 117.50(17)
N3 C7 N1 115.27(16)
N4 C8 C9 125.06(18)
N4 C8 Cl3 115.62(15)
C9 C8 Cl3 119.29(15)
C10 C9 C8 113.97(18)
C10 C9 H9 123.0
C8 C9 H9 123.0
N3 C10 C9 124.56(19)
N3 C10 Cl4 116.92(16)
C9 C10 Cl4 118.52(16)

loop_
_geom_bond_atom_site_label_1
_geom_bond_atom_site_label_2
_geom_bond_distance
Cl1 C3 1.729(2)
Cl2 C6 1.734(2)
Cl3 C8 1.732(2)
Cl4 C10 1.726(2)
N1 C1 1.358(3)
N1 C7 1.389(2)
N1 H1 0.8600
N2 C6 1.323(3)
N2 C2 1.338(3)
N3 C10 1.324(3)
N3 C7 1.335(3)
N4 C8 1.319(3)
N4 C7 1.335(2)
O1 C1 1.208(2)
C1 C2 1.512(3)
C2 C3 1.383(3)
C3 C4 1.387(3)
C4 C5 1.373(3)
C4 H4 0.9300
C5 C6 1.375(3)
C5 H5 0.9300
C8 C9 1.376(3)
C9 C10 1.376(3)
C9 H9 0.9300

loop_
_geom_hbond_atom_site_label_D
_geom_hbond_atom_site_label_H
_geom_hbond_atom_site_label_A
_geom_hbond_site_symmetry_A
_geom_hbond_distance_DH
_geom_hbond_distance_HA
_geom_hbond_distance_DA
_geom_hbond_angle_DHA
N1 H1 O1 4_566 0.86 2.09 2.937(2) 169.5

loop_
_geom_torsion_atom_site_label_1
_geom_torsion_atom_site_label_2
_geom_torsion_atom_site_label_3
_geom_torsion_atom_site_label_4
_geom_torsion
C7 N1 C1 O1 8.1(3)
C7 N1 C1 C2 -172.25(18)
C6 N2 C2 C3 -1.0(3)
C6 N2 C2 C1 176.22(17)
O1 C1 C2 N2 -124.1(2)
N1 C1 C2 N2 56.2(2)
O1 C1 C2 C3 53.0(3)
N1 C1 C2 C3 -126.6(2)
N2 C2 C3 C4 0.0(3)
C1 C2 C3 C4 -176.93(18)
N2 C2 C3 Cl1 -178.64(15)
C1 C2 C3 Cl1 4.4(3)
C2 C3 C4 C5 1.0(3)
Cl1 C3 C4 C5 179.68(17)
C3 C4 C5 C6 -1.0(3)
C2 N2 C6 C5 0.9(3)
C2 N2 C6 Cl2 -178.40(14)
C4 C5 C6 N2 0.1(3)
C4 C5 C6 Cl2 179.38(17)
C8 N4 C7 N3 -1.4(3)
C8 N4 C7 N1 175.62(17)
C10 N3 C7 N4 0.9(3)
C10 N3 C7 N1 -176.17(17)
C1 N1 C7 N4 29.0(3)
C1 N1 C7 N3 -153.63(19)
C7 N4 C8 C9 0.9(3)
C7 N4 C8 Cl3 -177.03(14)
N4 C8 C9 C10 -0.1(3)
Cl3 C8 C9 C10 177.81(15)
C7 N3 C10 C9 0.1(3)
C7 N3 C10 Cl4 179.59(14)
C8 C9 C10 N3 -0.5(3)
C8 C9 C10 Cl4 -179.95(15)

loop_
_cod_related_entry_id
_cod_related_entry_database
_cod_related_entry_code
1 ChemSpider 21117945
